data_2233467
loop_
_publ_author_name
'Bikas, Rahman'
'Anarjan, Parisa Mahboubi'
'Ng, Seik Weng'
'Tiekink, Edward R. T.'

_publ_section_title
;
 <i>N</i>'-[(<i>E</i>)-2-Hydroxy-5-iodobenzylidene]furan-2-carbohydrazide
 monohydrate
;
_journal_coeditor_code HB6573
_journal_issue 2
_journal_name_full 'Acta Crystallographica Section E'
_journal_page_first o413
_journal_page_last o414
_journal_paper_doi 10.1107/S1600536811055826
_journal_volume 68
_journal_year 2012
_chemical_formula_iupac 'C12 H9 I N2 O3, H2 O'
_chemical_formula_moiety 'C12 H9 I N2 O3, H2 O'
_chemical_formula_sum 'C12 H11 I N2 O4'
_chemical_formula_weight 374.13
_chemical_name_systematic
;
<i>N</i>'-[(<i>E</i>)-2-Hydroxy-5-iodobenzylidene]furan-2-carbohydrazide
monohydrate
;
_space_group_IT_number 19
_symmetry_cell_setting orthorhombic
_symmetry_space_group_name_Hall 'P 2ac 2ab'
_symmetry_space_group_name_H-M 'P 21 21 21'
_atom_sites_solution_hydrogens geom
_atom_sites_solution_primary direct
_atom_sites_solution_secondary difmap
_audit_creation_method SHELXL-97
_cell_angle_alpha 90.00
_cell_angle_beta 90.00
_cell_angle_gamma 90.00
_cell_formula_units_Z 4
_cell_length_a 4.8607(2)
_cell_length_b 12.5873(4)
_cell_length_c 21.1627(9)
_cell_measurement_reflns_used 2924
_cell_measurement_temperature 100(2)
_cell_measurement_theta_max 76.3053
_cell_measurement_theta_min 4.0830
_cell_volume 1294.80(9)
_computing_cell_refinement 'CrysAlis PRO (Agilent, 2010)'
_computing_data_collection 'CrysAlis PRO (Agilent, 2010)'
_computing_data_reduction 'CrysAlis PRO (Agilent, 2010)'
_computing_molecular_graphics
;
X-SEED (Barbour, 2001) and DIAMOND (Brandenburg, 2006)
;
_computing_publication_material 'publCIF (Westrip, 2010)'
_computing_structure_refinement 'SHELXL97 (Sheldrick, 2008)'
_computing_structure_solution 'SHELXS97 (Sheldrick, 2008)'
_diffrn_ambient_temperature 100(2)
_diffrn_detector_area_resol_mean 10.4041
_diffrn_measured_fraction_theta_full 0.984
_diffrn_measured_fraction_theta_max 0.985
_diffrn_measurement_device_type 'Agilent SuperNova Dual diffractometer with an Atlas detector'
_diffrn_measurement_method '\w scan'
_diffrn_radiation_monochromator Mirror
_diffrn_radiation_source 'SuperNova (Cu) X-ray Source'
_diffrn_radiation_type CuK\a
_diffrn_radiation_wavelength 1.54184
_diffrn_reflns_av_R_equivalents 0.0388
_diffrn_reflns_av_sigmaI/netI 0.0463
_diffrn_reflns_limit_h_max 5
_diffrn_reflns_limit_h_min -6
_diffrn_reflns_limit_k_max 10
_diffrn_reflns_limit_k_min -15
_diffrn_reflns_limit_l_max 26
_diffrn_reflns_limit_l_min -18
_diffrn_reflns_number 4758
_diffrn_reflns_theta_full 76.50
_diffrn_reflns_theta_max 76.50
_diffrn_reflns_theta_min 4.09
_diffrn_standards_decay_% 0
_diffrn_standards_interval_count 0
_diffrn_standards_interval_time 0
_diffrn_standards_number 0
_exptl_absorpt_coefficient_mu 19.570
_exptl_absorpt_correction_T_max 0.5082
_exptl_absorpt_correction_T_min 0.1113
_exptl_absorpt_correction_type multi-scan
_exptl_absorpt_process_details '(CrysAlis PRO; Agilent, 2010)'
_exptl_crystal_colour colourless
_exptl_crystal_density_diffrn 1.919
_exptl_crystal_density_method 'not measured'
_exptl_crystal_description prism
_exptl_crystal_F_000 728
_exptl_crystal_size_max 0.20
_exptl_crystal_size_mid 0.08
_exptl_crystal_size_min 0.04
_refine_diff_density_max 3.215
_refine_diff_density_min -1.818
_refine_ls_abs_structure_details 'Flack (1983), 1050 Friedel pairs'
_refine_ls_abs_structure_Flack -0.020(12)
_refine_ls_extinction_method none
_refine_ls_goodness_of_fit_ref 1.090
_refine_ls_hydrogen_treatment constr
_refine_ls_matrix_type full
_refine_ls_number_parameters 186
_refine_ls_number_reflns 2641
_refine_ls_number_restraints 34
_refine_ls_restrained_S_all 1.086
_refine_ls_R_factor_all 0.0595
_refine_ls_R_factor_gt 0.0586
_refine_ls_shift/su_max 0.001
_refine_ls_shift/su_mean 0.001
_refine_ls_structure_factor_coef Fsqd
_refine_ls_weighting_details 'calc w=1/[\s^2^(Fo^2^)+(0.1270P)^2^] where P=(Fo^2^+2Fc^2^)/3'
_refine_ls_weighting_scheme calc
_refine_ls_wR_factor_gt 0.1562
_refine_ls_wR_factor_ref 0.1583
_reflns_number_gt 2575
_reflns_number_total 2641
_reflns_threshold_expression I>2\s(I)
_cod_data_source_file hb6573.cif
_cod_data_source_block I
_cod_database_code 2233467
_cod_database_fobs_code 2233467

loop_
_symmetry_equiv_pos_as_xyz
'x, y, z'
'-x+1/2, -y, z+1/2'
'-x, y+1/2, -z+1/2'
'x+1/2, -y+1/2, -z'

loop_
_atom_site_type_symbol
_atom_site_label
_atom_site_fract_x
_atom_site_fract_y
_atom_site_fract_z
_atom_site_U_iso_or_equiv
_atom_site_adp_type
_atom_site_calc_flag
_atom_site_refinement_flags
_atom_site_occupancy
_atom_site_symmetry_multiplicity
_atom_site_disorder_assembly
_atom_site_disorder_group
I I1 1.44774(10) 1.14557(3) 0.97807(2) 0.0213(2) Uani d . 1 1 . .
O O1 0.7447(14) 0.7625(4) 0.8846(3) 0.0239(12) Uani d . 1 1 . .
H H1 0.7161 0.7655 0.8455 0.036 Uiso calc R 1 1 . .
O O2 0.1609(12) 0.7779(4) 0.7326(3) 0.0205(10) Uani d . 1 1 . .
O O3 -0.214(2) 0.8642(7) 0.6509(4) 0.016(2) Uani d PDU 0.575(18) 1 A 1
O O3' -0.043(3) 1.0345(7) 0.6855(7) 0.016 Uiso d PD 0.425(18) 1 A 2
O O1W 0.3405(13) 1.1654(4) 0.7575(3) 0.0265(12) Uani d . 1 1 . .
H H11 0.4756 1.2055 0.7641 0.040 Uiso d R 1 1 . .
H H12 0.1948 1.1982 0.7664 0.040 Uiso d R 1 1 . .
N N1 0.5129(13) 0.9031(5) 0.8010(3) 0.0170(12) Uani d . 1 1 . .
N N2 0.3308(13) 0.9420(4) 0.7566(3) 0.0158(11) Uani d . 1 1 . .
H H2 0.3265 1.0105 0.7483 0.019 Uiso calc R 1 1 . .
C C1 0.8927(16) 0.8472(6) 0.9027(3) 0.0196(14) Uani d . 1 1 . .
C C2 1.0829(17) 0.8331(6) 0.9520(4) 0.0222(14) Uani d . 1 1 . .
H H2A 1.1050 0.7648 0.9704 0.027 Uiso calc R 1 1 . .
C C3 1.2403(16) 0.9185(6) 0.9745(3) 0.0196(14) Uani d . 1 1 . .
H H3 1.3645 0.9086 1.0087 0.024 Uiso calc R 1 1 . .
C C4 1.2132(15) 1.0178(6) 0.9464(3) 0.0168(13) Uani d . 1 1 . .
C C5 1.0320(17) 1.0338(5) 0.8971(3) 0.0176(13) Uani d . 1 1 . .
H H5 1.0188 1.1018 0.8779 0.021 Uiso calc R 1 1 . .
C C6 0.8665(15) 0.9496(6) 0.8753(3) 0.0165(13) Uani d . 1 1 . .
C C7 0.6706(16) 0.9737(6) 0.8255(3) 0.0168(13) Uani d . 1 1 . .
H H7 0.6588 1.0447 0.8105 0.020 Uiso calc R 1 1 . .
C C8 0.1574(17) 0.8747(6) 0.7254(3) 0.0184(13) Uani d . 1 1 A .
C C9 -0.0322(15) 0.9270(5) 0.6827(3) 0.0166(13) Uani d D 1 1 . .
C C10 -0.085(3) 1.0323(8) 0.6628(8) 0.024(3) Uani d PDU 0.575(18) 1 A 1
H H10 0.0141 1.0934 0.6761 0.028 Uiso calc PR 0.575(18) 1 A 1
C C10' -0.226(5) 0.8865(16) 0.6390(12) 0.024 Uiso d PD 0.425(18) 1 A 2
H H10' -0.2631 0.8141 0.6297 0.028 Uiso calc PR 0.425(18) 1 A 2
C C11 -0.298(3) 1.0318(11) 0.6217(7) 0.021(3) Uani d PDU 0.575(18) 1 A 1
H H11A -0.3751 1.0920 0.6012 0.025 Uiso calc PR 0.575(18) 1 A 1
C C11' -0.345(4) 0.9727(17) 0.6138(9) 0.021 Uiso d PD 0.425(18) 1 A 2
H H11' -0.4821 0.9720 0.5819 0.025 Uiso calc PR 0.425(18) 1 A 2
C C12 -0.384(3) 0.9257(11) 0.6150(5) 0.018(3) Uani d PDU 0.575(18) 1 A 1
H H12A -0.5336 0.9012 0.5901 0.022 Uiso calc PR 0.575(18) 1 A 1
C C12' -0.233(4) 1.0650(16) 0.6422(9) 0.018 Uiso d PD 0.425(18) 1 A 2
H H12' -0.2832 1.1362 0.6325 0.022 Uiso calc PR 0.425(18) 1 A 2

loop_
_atom_site_aniso_label
_atom_site_aniso_U_11
_atom_site_aniso_U_22
_atom_site_aniso_U_33
_atom_site_aniso_U_12
_atom_site_aniso_U_13
_atom_site_aniso_U_23
I1 0.0259(3) 0.0187(3) 0.0192(3) 0.00161(17) -0.00272(17) -0.00437(15)
O1 0.036(3) 0.015(2) 0.021(3) -0.005(2) -0.005(2) 0.002(2)
O2 0.022(2) 0.013(2) 0.026(3) 0.002(2) -0.001(2) -0.0006(19)
O3 0.023(4) 0.018(4) 0.006(4) 0.004(4) -0.006(3) -0.004(3)
O1W 0.027(3) 0.013(2) 0.039(3) -0.001(2) -0.002(3) -0.004(2)
N1 0.023(3) 0.017(2) 0.012(2) 0.002(2) 0.001(2) -0.001(2)
N2 0.022(3) 0.010(2) 0.015(2) 0.001(2) -0.003(2) -0.001(2)
C1 0.024(4) 0.019(3) 0.016(3) -0.002(3) 0.001(3) 0.000(3)
C2 0.032(4) 0.016(3) 0.019(3) 0.000(3) -0.004(3) 0.003(3)
C3 0.023(3) 0.024(4) 0.012(3) 0.000(3) -0.004(3) 0.003(3)
C4 0.021(3) 0.014(3) 0.015(3) -0.002(3) 0.001(3) -0.006(2)
C5 0.026(3) 0.014(3) 0.012(3) 0.001(3) 0.000(3) -0.002(2)
C6 0.016(3) 0.017(3) 0.016(3) 0.003(3) 0.000(3) 0.001(2)
C7 0.021(3) 0.016(3) 0.013(3) 0.002(3) 0.001(3) 0.001(2)
C8 0.020(3) 0.020(3) 0.015(3) 0.003(3) 0.001(3) -0.002(3)
C9 0.021(3) 0.014(3) 0.015(3) 0.003(3) 0.001(3) -0.005(2)
C10 0.031(7) 0.019(5) 0.020(6) 0.000(5) -0.007(6) -0.003(5)
C11 0.025(6) 0.018(6) 0.021(6) 0.005(5) -0.002(5) 0.005(5)
C12 0.029(6) 0.019(6) 0.007(4) -0.003(5) -0.007(4) 0.000(4)

loop_
_atom_type_symbol
_atom_type_description
_atom_type_scat_dispersion_real
_atom_type_scat_dispersion_imag
_atom_type_scat_source
C C 0.0181 0.0091 'International Tables Vol C Tables 4.2.6.8 and 6.1.1.4'
H H 0.0000 0.0000 'International Tables Vol C Tables 4.2.6.8 and 6.1.1.4'
N N 0.0311 0.0180 'International Tables Vol C Tables 4.2.6.8 and 6.1.1.4'
O O 0.0492 0.0322 'International Tables Vol C Tables 4.2.6.8 and 6.1.1.4'
I I -0.3257 6.8362 'International Tables Vol C Tables 4.2.6.8 and 6.1.1.4'

loop_
_geom_angle_atom_site_label_1
_geom_angle_atom_site_label_2
_geom_angle_atom_site_label_3
_geom_angle
C1 O1 H1 109.5
C9 O3 C12 109.8(8)
C9 O3' C12' 106.2(12)
H11 O1W H12 109.0
C7 N1 N2 114.4(6)
C8 N2 N1 120.4(6)
C8 N2 H2 119.8
N1 N2 H2 119.8
O1 C1 C2 117.6(6)
O1 C1 C6 123.9(7)
C2 C1 C6 118.5(7)
C3 C2 C1 120.9(6)
C3 C2 H2A 119.5
C1 C2 H2A 119.5
C4 C3 C2 119.5(7)
C4 C3 H3 120.3
C2 C3 H3 120.3
C5 C4 C3 121.0(6)
C5 C4 I1 118.7(5)
C3 C4 I1 120.3(5)
C4 C5 C6 120.2(6)
C4 C5 H5 119.9
C6 C5 H5 119.9
C5 C6 C1 119.9(7)
C5 C6 C7 117.1(6)
C1 C6 C7 123.0(7)
N1 C7 C6 122.7(6)
N1 C7 H7 118.6
C6 C7 H7 118.6
O2 C8 N2 123.1(7)
O2 C8 C9 122.5(7)
N2 C8 C9 114.4(6)
O3 C9 C10 106.3(8)
O3' C9 C10' 111.3(11)
O3' C9 C8 116.8(8)
O3 C9 C8 117.1(6)
C10 C9 C8 136.6(8)
C10' C9 C8 131.8(10)
C11 C10 C9 109.0(9)
C11 C10 H10 125.5
C9 C10 H10 125.5
C11' C10' C9 104.7(14)
C11' C10' H10' 127.6
C9 C10' H10' 127.6
C10 C11 C12 107.2(10)
C10 C11 H11A 126.4
C12 C11 H11A 126.4
C10' C11' C12' 109.3(16)
C10' C11' H11' 125.3
C12' C11' H11' 125.3
O3 C12 C11 107.6(9)
O3 C12 H12A 126.2
C11 C12 H12A 126.2
O3' C12' C11' 108.3(15)
O3' C12' H12' 125.8
C11' C12' H12' 125.8

loop_
_geom_bond_atom_site_label_1
_geom_bond_atom_site_label_2
_geom_bond_distance
I1 C4 2.082(7)
O1 C1 1.342(9)
O1 H1 0.8400
O2 C8 1.228(9)
O3 C9 1.363(8)
O3 C12 1.363(9)
O3' C9 1.355(8)
O3' C12' 1.358(9)
O1W H11 0.8402
O1W H12 0.8409
N1 C7 1.283(10)
N1 N2 1.381(8)
N2 C8 1.365(10)
N2 H2 0.8800
C1 C2 1.406(10)
C1 C6 1.418(10)
C2 C3 1.402(10)
C2 H2A 0.9500
C3 C4 1.391(9)
C3 H3 0.9500
C4 C5 1.379(10)
C5 C6 1.409(11)
C5 H5 0.9500
C6 C7 1.451(10)
C7 H7 0.9500
C8 C9 1.449(10)
C9 C10 1.413(9)
C9 C10' 1.413(10)
C10 C11 1.353(9)
C10 H10 0.9500
C10' C11' 1.341(10)
C10' H10' 0.9500
C11 C12 1.407(9)
C11 H11A 0.9500
C11' C12' 1.415(10)
C11' H11' 0.9500
C12 H12A 0.9500
C12' H12' 0.9500

loop_
_geom_hbond_atom_site_label_D
_geom_hbond_atom_site_label_H
_geom_hbond_atom_site_label_A
_geom_hbond_site_symmetry_A
_geom_hbond_distance_DH
_geom_hbond_distance_HA
_geom_hbond_distance_DA
_geom_hbond_angle_DHA
N2 H2 O1w . 0.88 1.96 2.813(7) 163
O1 H1 N1 . 0.84 2.20 2.744(8) 122
O1w H11 O2 3_656 0.84 1.99 2.815(8) 167
O1w H12 O2 3_556 0.84 2.00 2.826(8) 168

loop_
_geom_torsion_atom_site_label_1
_geom_torsion_atom_site_label_2
_geom_torsion_atom_site_label_3
_geom_torsion_atom_site_label_4
_geom_torsion
C7 N1 N2 C8 177.9(6)
O1 C1 C2 C3 -178.5(7)
C6 C1 C2 C3 1.0(11)
C1 C2 C3 C4 -1.8(12)
C2 C3 C4 C5 0.6(11)
C2 C3 C4 I1 -179.3(6)
C3 C4 C5 C6 1.3(11)
I1 C4 C5 C6 -178.8(5)
C4 C5 C6 C1 -2.0(11)
C4 C5 C6 C7 176.9(7)
O1 C1 C6 C5 -179.6(7)
C2 C1 C6 C5 0.8(11)
O1 C1 C6 C7 1.6(12)
C2 C1 C6 C7 -178.0(7)
N2 N1 C7 C6 176.9(6)
C5 C6 C7 N1 178.6(7)
C1 C6 C7 N1 -2.6(11)
N1 N2 C8 O2 -3.3(11)
N1 N2 C8 C9 176.8(6)
C12' O3' C9 O3 -10.9(17)
C12' O3' C9 C10 21(2)
C12' O3' C9 C10' -3(2)
C12' O3' C9 C8 -179.6(11)
C12 O3 C9 O3' 8.7(15)
C12 O3 C9 C10 -3.1(13)
C12 O3 C9 C10' -21(6)
C12 O3 C9 C8 177.4(9)
O2 C8 C9 O3' 170.8(9)
N2 C8 C9 O3' -9.3(11)
O2 C8 C9 O3 1.1(12)
N2 C8 C9 O3 -179.0(8)
O2 C8 C9 C10 -178.1(12)
N2 C8 C9 C10 1.8(16)
O2 C8 C9 C10' -5(2)
N2 C8 C9 C10' 174.5(19)
O3' C9 C10 C11 -151(3)
O3 C9 C10 C11 1.9(15)
C10' C9 C10 C11 6.6(18)
C8 C9 C10 C11 -178.8(10)
O3' C9 C10' C11' 3(3)
O3 C9 C10' C11' 157(8)
C10 C9 C10' C11' -6(2)
C8 C9 C10' C11' 179.0(13)
C9 C10 C11 C12 0.0(17)
C9 C10' C11' C12' -1(3)
C9 O3 C12 C11 3.2(14)
C10 C11 C12 O3 -1.9(16)
C9 O3' C12' C11' 1.6(19)
C10' C11' C12' O3' 0(3)
